data_4100282
loop_
_publ_author_name
'Kleigrewe, Nina'
'Steffen, Winfried'
'Bl\"omker, Tobias'
'Kehr, Gerald'
'Fr\"ohlich, Roland'
'Wibbeling, Birgit'
'Erker, Gerhard'
'Wasilke, Julia-Christina'
'Wu, Guang'
'Bazan, Guillermo C.'

_publ_section_title
;
 Chelate Bis(imino)pyridine Cobalt Complexes: Synthesis, Reduction,
 and Evidence for the Generation of Ethene Polymerization Catalysts by
 Li^+^ Cation Activation
;
_journal_coden_ASTM JACSAT
_journal_issue 40
_journal_name_full 'Journal of the American Chemical Society'
_journal_page_first 13955
_journal_page_last 13968
_journal_paper_doi 10.1021/ja052129k
_journal_volume 127
_journal_year 2005
_chemical_formula_sum 'C33 H43 N3 O2'
_chemical_formula_weight 513.70
_space_group_IT_number 82
_symmetry_cell_setting tetragonal
_symmetry_space_group_name_Hall 'I -4'
_symmetry_space_group_name_H-M 'I -4'
_cell_angle_alpha 90.00
_cell_angle_beta 90.00
_cell_angle_gamma 90.00
_cell_formula_units_Z 8
_cell_length_a 27.0925(10)
_cell_length_b 27.0925
_cell_length_c 8.2461(3)
_cell_measurement_temperature 117(1)
_cell_volume 6052.7(3)
_diffrn_ambient_temperature 117(1)
_exptl_crystal_density_diffrn 1.127
_cod_depositor_comments
;
The following automatic conversions were performed:
'_symmetry_cell_setting' value 'Tetragonal' changed to 'tetragonal'
according to '/home/saulius/struct/CIF-dictionaries/cif_core.dic'
dictionary named 'cif_core.dic' version 2.4.1 from 2010-06-29.

Automatic conversion script
Id: cif_fix_enum 1527 2010-12-29 10:47:43Z saulius 

 Updated bibliographic information.

 Antanas Vaitkus,
 2019-10-02
;
_cod_original_sg_symbol_H-M I-4
_cod_database_code 4100282

loop_
_symmetry_equiv_pos_as_xyz
'x, y, z'
'-x, -y, z'
'y, -x, -z'
'-y, x, -z'
'x+1/2, y+1/2, z+1/2'
'-x+1/2, -y+1/2, z+1/2'
'y+1/2, -x+1/2, -z+1/2'
'-y+1/2, x+1/2, -z+1/2'

loop_
_atom_site_label
_atom_site_type_symbol
_atom_site_fract_x
_atom_site_fract_y
_atom_site_fract_z
_atom_site_U_iso_or_equiv
_atom_site_adp_type
_atom_site_occupancy
_atom_site_symmetry_multiplicity
_atom_site_calc_flag
_atom_site_refinement_flags
_atom_site_disorder_assembly
_atom_site_disorder_group
C1 C 0.61526(4) 0.58798(4) 0.15000(16) 0.0241(2) Uani 1 1 d . . .
C2 C 0.58993(5) 0.55659(4) 0.04551(18) 0.0294(3) Uani 1 1 d . . .
C3 C 0.59329(5) 0.56185(5) -0.12130(18) 0.0323(3) Uani 1 1 d . . .
C4 C 0.62301(5) 0.59850(5) -0.18576(18) 0.0305(3) Uani 1 1 d . . .
C5 C 0.64980(4) 0.63028(4) -0.08664(16) 0.0262(2) Uani 1 1 d . . .
C6 C 0.64554(4) 0.62493(4) 0.08266(15) 0.0222(2) Uani 1 1 d . . .
C7 C 0.71216(5) 0.66551(4) 0.21564(16) 0.0247(2) Uani 1 1 d . . .
C8 C 0.75396(4) 0.63295(4) 0.16417(16) 0.0247(2) Uani 1 1 d . . .
C9 C 0.80202(5) 0.65123(5) 0.1510(2) 0.0339(3) Uani 1 1 d . . .
C10 C 0.83839(5) 0.62011(5) 0.0940(2) 0.0397(4) Uani 1 1 d . . .
C11 C 0.82651(5) 0.57168(5) 0.0548(2) 0.0333(3) Uani 1 1 d . . .
C12 C 0.77774(4) 0.55661(4) 0.07553(16) 0.0245(2) Uani 1 1 d . . .
C13 C 0.76119(4) 0.50449(4) 0.04244(16) 0.0236(2) Uani 1 1 d . . .
C14 C 0.82555(4) 0.46495(4) 0.18161(16) 0.0235(2) Uani 1 1 d . . .
C15 C 0.82427(4) 0.47585(4) 0.34810(16) 0.0250(2) Uani 1 1 d . . .
C16 C 0.86855(5) 0.47311(4) 0.43580(18) 0.0273(3) Uani 1 1 d . . .
C17 C 0.91240(5) 0.46005(4) 0.36142(18) 0.0289(3) Uani 1 1 d . . .
C18 C 0.91290(5) 0.44828(4) 0.19838(18) 0.0298(3) Uani 1 1 d . . .
C19 C 0.87004(4) 0.44984(4) 0.10514(16) 0.0276(3) Uani 1 1 d . . .
C20 C 0.69357(6) 0.74264(6) 0.3332(2) 0.0440(4) Uani 1 1 d . . .
C21 C 0.69289(5) 0.45878(5) -0.0551(2) 0.0336(3) Uani 1 1 d . . .
C22 C 0.61267(4) 0.58084(5) 0.33207(16) 0.0269(2) Uani 1 1 d . . .
C23 C 0.56047(5) 0.56991(7) 0.3935(2) 0.0396(3) Uani 1 1 d . . .
C24 C 0.64771(6) 0.53951(7) 0.3827(2) 0.0407(4) Uani 1 1 d . . .
C25 C 0.68176(5) 0.66995(5) -0.16438(18) 0.0327(3) Uani 1 1 d . . .
C26 C 0.71848(7) 0.64850(7) -0.2857(3) 0.0498(4) Uani 1 1 d . . .
C27 C 0.64937(8) 0.70883(6) -0.2475(3) 0.0582(5) Uani 1 1 d . . .
C28 C 0.77681(5) 0.48816(5) 0.43638(17) 0.0302(3) Uani 1 1 d . . .
C29 C 0.76140(6) 0.44502(7) 0.5442(2) 0.0478(4) Uani 1 1 d . . .
C30 C 0.78018(7) 0.53565(7) 0.5347(3) 0.0507(4) Uani 1 1 d . . .
C31 C 0.86930(5) 0.43465(5) -0.07181(18) 0.0363(3) Uani 1 1 d . . .
C32 C 0.84775(7) 0.38246(7) -0.0888(3) 0.0508(4) Uani 1 1 d . . .
C33 C 0.91983(6) 0.43786(9) -0.1540(2) 0.0513(4) Uani 1 1 d . . .
H2 H 0.5702(6) 0.5303(6) 0.092(2) 0.030(4) Uiso 1 1 d . . .
H3 H 0.5751(7) 0.5394(6) -0.188(2) 0.043(5) Uiso 1 1 d . . .
H4 H 0.6249(6) 0.6028(5) -0.299(2) 0.029(4) Uiso 1 1 d . . .
H9 H 0.8080(6) 0.6835(6) 0.182(2) 0.034(4) Uiso 1 1 d . . .
H10 H 0.8720(6) 0.6300(6) 0.080(2) 0.037(4) Uiso 1 1 d . . .
H11 H 0.8496(6) 0.5501(6) 0.0186(19) 0.027(4) Uiso 1 1 d . . .
H16 H 0.8686(5) 0.4807(5) 0.547(2) 0.025(4) Uiso 1 1 d . . .
H17 H 0.9420(6) 0.4584(5) 0.4204(19) 0.026(3) Uiso 1 1 d . . .
H18 H 0.9441(6) 0.4388(6) 0.144(2) 0.038(4) Uiso 1 1 d . . .
H22 H 0.6227(6) 0.6105(6) 0.381(2) 0.040(4) Uiso 1 1 d . . .
H25 H 0.6987(7) 0.6868(7) -0.083(3) 0.046(5) Uiso 1 1 d . . .
H28 H 0.7505(6) 0.4915(6) 0.352(2) 0.037(4) Uiso 1 1 d . . .
H31 H 0.8466(6) 0.4557(6) -0.129(2) 0.033(4) Uiso 1 1 d . . .
H201 H 0.6646(7) 0.7280(7) 0.398(2) 0.052(5) Uiso 1 1 d . . .
H202 H 0.6793(7) 0.7568(7) 0.220(3) 0.052(5) Uiso 1 1 d . . .
H203 H 0.7114(7) 0.7679(7) 0.389(3) 0.052(5) Uiso 1 1 d . . .
H211 H 0.7137(5) 0.4336(6) -0.1010(19) 0.026(4) Uiso 1 1 d . . .
H212 H 0.6646(6) 0.4668(6) -0.117(2) 0.034(4) Uiso 1 1 d . . .
H213 H 0.6838(6) 0.4470(6) 0.053(3) 0.041(4) Uiso 1 1 d . . .
H231 H 0.5476(7) 0.5368(7) 0.346(2) 0.047(5) Uiso 1 1 d . . .
H232 H 0.5389(8) 0.5930(8) 0.357(3) 0.062(6) Uiso 1 1 d . . .
H233 H 0.5594(6) 0.5682(6) 0.514(2) 0.040(4) Uiso 1 1 d . . .
H241 H 0.6380(7) 0.5090(7) 0.337(2) 0.045(5) Uiso 1 1 d . . .
H242 H 0.6466(7) 0.5356(7) 0.497(3) 0.051(5) Uiso 1 1 d . . .
H243 H 0.6805(9) 0.5455(9) 0.343(3) 0.076(7) Uiso 1 1 d . . .
H261 H 0.7391(8) 0.6747(8) -0.333(3) 0.066(6) Uiso 1 1 d . . .
H262 H 0.7000(9) 0.6317(9) -0.370(4) 0.080(7) Uiso 1 1 d . . .
H263 H 0.7414(10) 0.6240(10) -0.238(4) 0.090(8) Uiso 1 1 d . . .
H271 H 0.6694(8) 0.7343(9) -0.306(3) 0.073(7) Uiso 1 1 d . . .
H272 H 0.6231(11) 0.6916(11) -0.335(4) 0.106(9) Uiso 1 1 d . . .
H273 H 0.6266(9) 0.7241(8) -0.163(3) 0.073(7) Uiso 1 1 d . . .
H291 H 0.7271(8) 0.4480(8) 0.589(3) 0.063(6) Uiso 1 1 d . . .
H292 H 0.7850(9) 0.4393(8) 0.633(3) 0.069(6) Uiso 1 1 d . . .
H293 H 0.7589(9) 0.4147(9) 0.475(4) 0.080(7) Uiso 1 1 d . . .
H301 H 0.7495(8) 0.5430(8) 0.588(3) 0.067(6) Uiso 1 1 d . . .
H302 H 0.7909(8) 0.5635(8) 0.458(3) 0.066(6) Uiso 1 1 d . . .
H303 H 0.8026(7) 0.5306(7) 0.624(3) 0.045(5) Uiso 1 1 d . . .
H321 H 0.8686(7) 0.3613(7) -0.041(3) 0.045(5) Uiso 1 1 d . . .
H322 H 0.8475(7) 0.3719(7) -0.202(3) 0.062(6) Uiso 1 1 d . . .
H323 H 0.8113(8) 0.3819(7) -0.037(3) 0.060(6) Uiso 1 1 d . . .
H331 H 0.9414(7) 0.4137(7) -0.108(2) 0.050(5) Uiso 1 1 d . . .
H332 H 0.9152(7) 0.4283(7) -0.269(3) 0.051(5) Uiso 1 1 d . . .
H333 H 0.9336(7) 0.4712(8) -0.147(3) 0.055(6) Uiso 1 1 d . . .
N1 N 0.66669(4) 0.66094(4) 0.18677(13) 0.0250(2) Uani 1 1 d . . .
N2 N 0.74203(3) 0.58648(4) 0.12751(13) 0.0231(2) Uani 1 1 d . . .
N3 N 0.78163(4) 0.46478(4) 0.08697(14) 0.0247(2) Uani 1 1 d . . .
O1 O 0.72946(3) 0.70488(3) 0.29937(12) 0.0327(2) Uani 1 1 d . . .
O2 O 0.71880(3) 0.50508(3) -0.04112(12) 0.02788(19) Uani 1 1 d . . .

loop_
_atom_site_aniso_label
_atom_site_aniso_U_11
_atom_site_aniso_U_22
_atom_site_aniso_U_33
_atom_site_aniso_U_23
_atom_site_aniso_U_13
_atom_site_aniso_U_12
C1 0.0227(5) 0.0231(5) 0.0264(6) 0.0015(5) -0.0021(5) 0.0042(4)
C2 0.0288(6) 0.0239(5) 0.0354(7) 0.0016(5) -0.0023(5) -0.0029(5)
C3 0.0370(7) 0.0270(6) 0.0330(8) -0.0050(5) -0.0059(6) -0.0030(5)
C4 0.0379(7) 0.0299(6) 0.0236(7) -0.0008(5) -0.0008(5) 0.0010(5)
C5 0.0272(6) 0.0242(5) 0.0273(7) 0.0005(5) 0.0014(5) 0.0022(4)
C6 0.0215(5) 0.0199(5) 0.0252(6) -0.0015(4) -0.0002(4) 0.0037(4)
C7 0.0297(6) 0.0211(5) 0.0233(6) 0.0001(5) 0.0002(5) -0.0037(4)
C8 0.0247(5) 0.0233(5) 0.0261(6) 0.0050(5) -0.0033(5) -0.0018(4)
C9 0.0260(6) 0.0232(6) 0.0525(9) 0.0078(6) -0.0069(6) -0.0052(5)
C10 0.0189(5) 0.0291(6) 0.0710(11) 0.0137(7) -0.0031(6) -0.0039(5)
C11 0.0206(5) 0.0267(6) 0.0526(9) 0.0102(6) 0.0021(6) 0.0032(5)
C12 0.0219(5) 0.0240(5) 0.0277(6) 0.0067(5) -0.0026(5) 0.0001(4)
C13 0.0187(5) 0.0268(5) 0.0255(6) -0.0009(5) 0.0009(4) 0.0009(4)
C14 0.0225(5) 0.0164(5) 0.0317(7) 0.0026(4) -0.0023(5) 0.0013(4)
C15 0.0264(5) 0.0159(5) 0.0327(7) 0.0021(5) -0.0028(5) -0.0003(4)
C16 0.0298(6) 0.0189(5) 0.0332(8) 0.0002(5) -0.0067(5) -0.0008(4)
C17 0.0239(5) 0.0217(5) 0.0412(8) 0.0044(5) -0.0091(5) -0.0005(4)
C18 0.0238(6) 0.0259(6) 0.0397(8) 0.0065(5) -0.0015(5) 0.0036(4)
C19 0.0260(6) 0.0230(5) 0.0338(7) 0.0045(5) -0.0008(5) 0.0040(4)
C20 0.0471(8) 0.0327(7) 0.0523(10) -0.0186(7) 0.0118(8) -0.0052(6)
C21 0.0250(6) 0.0306(6) 0.0454(9) -0.0054(6) -0.0076(6) -0.0030(5)
C22 0.0257(5) 0.0289(6) 0.0262(7) 0.0018(5) -0.0007(5) -0.0016(5)
C23 0.0268(6) 0.0586(9) 0.0334(8) 0.0062(7) 0.0034(6) 0.0042(6)
C24 0.0327(7) 0.0537(9) 0.0356(9) 0.0182(7) 0.0038(6) 0.0108(6)
C25 0.0403(7) 0.0312(6) 0.0266(7) 0.0007(5) 0.0036(6) -0.0077(5)
C26 0.0534(10) 0.0502(9) 0.0457(10) -0.0011(8) 0.0191(8) -0.0079(8)
C27 0.0670(11) 0.0365(8) 0.0712(14) 0.0224(9) 0.0142(11) 0.0001(8)
C28 0.0264(6) 0.0348(6) 0.0295(7) -0.0038(5) -0.0041(5) 0.0020(5)
C29 0.0395(8) 0.0599(10) 0.0441(10) 0.0075(9) 0.0063(7) -0.0091(7)
C30 0.0420(9) 0.0501(9) 0.0598(12) -0.0249(9) -0.0007(9) 0.0110(7)
C31 0.0316(6) 0.0451(7) 0.0322(8) 0.0033(6) -0.0012(6) 0.0165(6)
C32 0.0570(10) 0.0505(9) 0.0447(10) -0.0167(8) -0.0046(8) 0.0109(8)
C33 0.0385(8) 0.0809(13) 0.0344(9) 0.0118(9) 0.0046(7) 0.0253(9)
N1 0.0271(5) 0.0226(4) 0.0254(5) -0.0023(4) 0.0033(4) -0.0010(4)
N2 0.0205(4) 0.0234(5) 0.0253(5) 0.0020(4) -0.0016(4) -0.0015(4)
N3 0.0219(4) 0.0232(5) 0.0289(6) -0.0013(4) -0.0015(4) 0.0006(4)
O1 0.0359(5) 0.0282(4) 0.0339(5) -0.0072(4) -0.0001(4) -0.0076(4)
O2 0.0219(4) 0.0262(4) 0.0356(5) 0.0007(4) -0.0058(4) 0.0006(3)

loop_
_geom_bond_atom_site_label_1
_geom_bond_atom_site_label_2
_geom_bond_distance
_geom_bond_site_symmetry_2
_geom_bond_publ_flag
C1 C2 1.3917(18) . ?
C1 C6 1.4082(16) . ?
C1 C22 1.5154(18) . ?
C2 C3 1.386(2) . ?
C3 C4 1.3846(19) . ?
C4 C5 1.3915(19) . ?
C5 C6 1.4084(18) . ?
C5 C25 1.5218(17) . ?
C6 N1 1.4202(16) . ?
C7 N1 1.2609(16) . ?
C7 O1 1.3543(14) . ?
C7 C8 1.4967(17) . ?
C8 N2 1.3344(15) . ?
C8 C9 1.3974(17) . ?
C9 C10 1.379(2) . ?
C10 C11 1.389(2) . ?
C11 C12 1.3934(16) . ?
C12 N2 1.3321(16) . ?
C12 C13 1.5063(16) . ?
C13 N3 1.2647(15) . ?
C13 O2 1.3394(14) . ?
C14 C15 1.4048(19) . ?
C14 C19 1.4206(17) . ?
C14 N3 1.4229(15) . ?
C15 C16 1.4026(17) . ?
C15 C28 1.5146(18) . ?
C16 C17 1.3830(19) . ?
C17 C18 1.382(2) . ?
C18 C19 1.3934(18) . ?
C19 C31 1.516(2) . ?
C20 O1 1.4387(18) . ?
C21 O2 1.4420(15) . ?
C22 C24 1.5261(19) . ?
C22 C23 1.5313(18) . ?
C25 C26 1.526(2) . ?
C25 C27 1.532(2) . ?
C28 C30 1.524(2) . ?
C28 C29 1.527(2) . ?
C31 C33 1.530(2) . ?
C31 C32 1.536(2) . ?

loop_
_cod_related_entry_id
_cod_related_entry_database
_cod_related_entry_code
1 ChemSpider 30659900
